data_9005387
loop_
_publ_author_name
'Porcher, F.'
'Souhassou, M.'
'Dusausoy, Y.'
'Lecomte, C.'

_publ_section_title
;
 The crystal structure of a low-silica dehydrated NaX zeolite
;
_journal_name_full 'European Journal of Mineralogy'
_journal_page_first 333
_journal_page_last 343
_journal_volume 11
_journal_year 1999
_chemical_formula_sum 'Al3 Na2.92 O12 Si3'
_chemical_name_mineral Faujasite-Na
_space_group_IT_number 203
_symmetry_space_group_name_Hall '-F 2uv 2vw 3'
_symmetry_space_group_name_H-M 'F d -3 :2'
_cell_angle_alpha 90
_cell_angle_beta 90
_cell_angle_gamma 90
_cell_length_a 25.104
_cell_length_b 25.104
_cell_length_c 25.104
_cell_formula_units_Z 32
_cell_volume 15820.812
_database_code_amcsd 0006772
_exptl_crystal_density_diffrn 1.425
_cod_original_sg_symbol_H-M 'F d 3'
_cod_original_formula_sum 'Si3 Al3 O12 Na2.92'
_cod_database_code 9005387

loop_
_space_group_symop_operation_xyz
x,y,z
x,1/2+y,1/2+z
1/2+x,y,1/2+z
1/2+x,1/2+y,z
1/4+z,1/4+x,-y
1/4+z,3/4+x,1/2-y
3/4+z,1/4+x,1/2-y
3/4+z,3/4+x,-y
1/4+z,-x,1/4+y
1/4+z,1/2-x,3/4+y
3/4+z,-x,3/4+y
3/4+z,1/2-x,1/4+y
-z,1/4+x,1/4+y
-z,3/4+x,3/4+y
1/2-z,1/4+x,3/4+y
1/2-z,3/4+x,1/4+y
-z,-x,-y
-z,1/2-x,1/2-y
1/2-z,-x,1/2-y
1/2-z,1/2-x,-y
y,3/4-z,3/4-x
y,1/4-z,1/4-x
1/2+y,3/4-z,1/4-x
1/2+y,1/4-z,3/4-x
3/4-y,3/4-z,x
3/4-y,1/4-z,1/2+x
1/4-y,3/4-z,1/2+x
1/4-y,1/4-z,x
3/4-y,z,3/4-x
3/4-y,1/2+z,1/4-x
1/4-y,z,1/4-x
1/4-y,1/2+z,3/4-x
y,z,x
y,1/2+z,1/2+x
1/2+y,z,1/2+x
1/2+y,1/2+z,x
1/4+x,-y,1/4+z
1/4+x,1/2-y,3/4+z
3/4+x,-y,3/4+z
3/4+x,1/2-y,1/4+z
-x,1/4+y,1/4+z
-x,3/4+y,3/4+z
1/2-x,1/4+y,3/4+z
1/2-x,3/4+y,1/4+z
1/4+x,1/4+y,-z
1/4+x,3/4+y,1/2-z
3/4+x,1/4+y,1/2-z
3/4+x,3/4+y,-z
-x,-y,-z
-x,1/2-y,1/2-z
1/2-x,-y,1/2-z
1/2-x,1/2-y,-z
3/4-z,3/4-x,y
3/4-z,1/4-x,1/2+y
1/4-z,3/4-x,1/2+y
1/4-z,1/4-x,y
3/4-z,x,3/4-y
3/4-z,1/2+x,1/4-y
1/4-z,x,1/4-y
1/4-z,1/2+x,3/4-y
z,3/4-x,3/4-y
z,1/4-x,1/4-y
1/2+z,3/4-x,1/4-y
1/2+z,1/4-x,3/4-y
z,x,y
z,1/2+x,1/2+y
1/2+z,x,1/2+y
1/2+z,1/2+x,y
-y,1/4+z,1/4+x
-y,3/4+z,3/4+x
1/2-y,1/4+z,3/4+x
1/2-y,3/4+z,1/4+x
1/4+y,1/4+z,-x
1/4+y,3/4+z,1/2-x
3/4+y,1/4+z,1/2-x
3/4+y,3/4+z,-x
1/4+y,-z,1/4+x
1/4+y,1/2-z,3/4+x
3/4+y,-z,3/4+x
3/4+y,1/2-z,1/4+x
-y,-z,-x
-y,1/2-z,1/2-x
1/2-y,-z,1/2-x
1/2-y,1/2-z,-x
3/4-x,y,3/4-z
3/4-x,1/2+y,1/4-z
1/4-x,y,1/4-z
1/4-x,1/2+y,3/4-z
x,3/4-y,3/4-z
x,1/4-y,1/4-z
1/2+x,3/4-y,1/4-z
1/2+x,1/4-y,3/4-z
3/4-x,3/4-y,z
3/4-x,1/4-y,1/2+z
1/4-x,3/4-y,1/2+z
1/4-x,1/4-y,z

loop_
_atom_site_aniso_label
_atom_site_aniso_U_11
_atom_site_aniso_U_22
_atom_site_aniso_U_33
_atom_site_aniso_U_12
_atom_site_aniso_U_13
_atom_site_aniso_U_23
Si 0.02370 0.01930 0.01610 -0.00530 0.00070 -0.00340
Al 0.02370 0.01480 0.01800 0.00060 -0.00370 -0.00280
O1 0.03100 0.05800 0.03200 -0.01400 -0.00200 -0.01000
O2 0.02900 0.03100 0.03700 0.00900 -0.01100 -0.01200
O3 0.05500 0.03000 0.02900 -0.00400 -0.00100 0.00600
O4 0.03500 0.03800 0.03900 -0.00200 -0.00100 -0.02200
Na1 0.05800 0.05800 0.05800 0.01000 0.01000 0.01000
Na2 0.03400 0.03400 0.03400 0.01100 0.01100 0.01100
Na3 0.06000 0.10000 0.10000 -0.02000 0.02000 0.04000
Na4 0.02000 0.26000 0.21000 0.00000 -0.01000 0.07000

loop_
_atom_site_label
_atom_site_fract_x
_atom_site_fract_y
_atom_site_fract_z
_atom_site_occupancy
Si -0.05427 0.12553 0.03502 1.00000
Al -0.05519 0.03586 0.12401 1.00000
O1 -0.10980 -0.00020 0.10580 1.00000
O2 -0.00110 -0.00290 0.14140 1.00000
O3 -0.03450 0.07500 0.07100 1.00000
O4 -0.06930 0.07320 0.17940 1.00000
Na1 0.04750 0.04750 0.04750 0.97000
Na2 0.22830 0.22830 0.22830 0.93000
Na3 0.39440 0.10400 0.14600 0.16000
Na4 0.40420 0.06500 0.06800 0.18000

loop_
_cod_related_entry_id
_cod_related_entry_database
_cod_related_entry_code
1 AMCSD 0006772
